data_4073075
loop_
_publ_author_name
'Mandal, Debaprasad'
'Bhuyan, Mouchumi'
'Laskar, Moitree'
'Gupta, B. D.'

_publ_section_title
;
 Co&#x2212;C Bond Homolysis:&#x00A0; Reactivity Difference between Alkyl-
 and Benzylcobaloximes
;
_journal_issue 11
_journal_name_full Organometallics
_journal_page_first 2795
_journal_paper_doi 10.1021/om070053q
_journal_volume 26
_journal_year 2007
_chemical_formula_moiety 'C53 H57 Co N6 O6, C6 H6, 2(C2 H3 N)'
_chemical_formula_sum 'C63 H69 Co N8 O6'
_chemical_formula_weight 1093.19
_chemical_name_common 4CN-PhCH2(O2)Co(dmestgH)2Py
_chemical_name_systematic
;
 ?
;
_space_group_IT_number 2
_symmetry_cell_setting triclinic
_symmetry_Int_Tables_number 2
_symmetry_space_group_name_Hall '-P 1'
_symmetry_space_group_name_H-M 'P -1'
_atom_sites_solution_hydrogens geom
_atom_sites_solution_primary direct
_atom_sites_solution_secondary difmap
_audit_creation_method SHELXL-97
_cell_angle_alpha 112.3520(10)
_cell_angle_beta 95.6900(10)
_cell_angle_gamma 111.5940(10)
_cell_formula_units_Z 2
_cell_length_a 14.2170(11)
_cell_length_b 14.3381(11)
_cell_length_c 16.6229(13)
_cell_measurement_reflns_used 600
_cell_measurement_temperature 100(2)
_cell_measurement_theta_max +28.0
_cell_measurement_theta_min -28.0
_cell_volume 2799.0(4)
_computing_cell_refinement 'SMART 5.628 (BRUKER, 2003)'
_computing_data_collection 'SMART 5.628 (BRUKER, 2003)'
_computing_data_reduction 'SAINT+ 6.45 (BRUKER, 2003)'
_computing_molecular_graphics 'Diamond 2.1'
_computing_publication_material 'WinGX publication routines (Farrugia, 1999)'
_computing_structure_refinement 'SHELXL-97 (Sheldrick, 1997)'
_computing_structure_solution SIR-97
_diffrn_ambient_temperature 100(2)
_diffrn_measured_fraction_theta_full 0.958
_diffrn_measured_fraction_theta_max 0.958
_diffrn_measurement_device_type 'CCD Detector'
_diffrn_measurement_method \f/\w
_diffrn_radiation_monochromator graphite
_diffrn_radiation_source 'fine-focus sealed tube'
_diffrn_radiation_type MoK\a
_diffrn_radiation_wavelength 0.71073
_diffrn_reflns_av_R_equivalents 0.0269
_diffrn_reflns_av_sigmaI/netI 0.0654
_diffrn_reflns_limit_h_max 18
_diffrn_reflns_limit_h_min -18
_diffrn_reflns_limit_k_max 19
_diffrn_reflns_limit_k_min -14
_diffrn_reflns_limit_l_max 22
_diffrn_reflns_limit_l_min -21
_diffrn_reflns_number 18867
_diffrn_reflns_theta_full 28.31
_diffrn_reflns_theta_max 28.31
_diffrn_reflns_theta_min 2.02
_exptl_absorpt_coefficient_mu 0.367
_exptl_absorpt_correction_T_max 0.9303
_exptl_absorpt_correction_T_min 0.9043
_exptl_absorpt_correction_type empirical
_exptl_absorpt_process_details 'Bruker SADABS'
_exptl_crystal_colour red
_exptl_crystal_density_diffrn 1.297
_exptl_crystal_density_method 'not measured'
_exptl_crystal_description prism
_exptl_crystal_F_000 1156
_exptl_crystal_size_max 0.28
_exptl_crystal_size_mid 0.22
_exptl_crystal_size_min 0.20
_refine_diff_density_max 1.059
_refine_diff_density_min -0.695
_refine_diff_density_rms 0.104
_refine_ls_extinction_method none
_refine_ls_goodness_of_fit_ref 1.043
_refine_ls_hydrogen_treatment mixed
_refine_ls_matrix_type full
_refine_ls_number_parameters 717
_refine_ls_number_reflns 13342
_refine_ls_number_restraints 0
_refine_ls_restrained_S_all 1.043
_refine_ls_R_factor_all 0.1041
_refine_ls_R_factor_gt 0.0748
_refine_ls_shift/su_max 0.004
_refine_ls_shift/su_mean 0.000
_refine_ls_structure_factor_coef Fsqd
_refine_ls_weighting_details 'calc w=1/[\s^2^(Fo^2^)+(0.1215P)^2^+2.1090P] where P=(Fo^2^+2Fc^2^)/3'
_refine_ls_weighting_scheme calc
_refine_ls_wR_factor_gt 0.1987
_refine_ls_wR_factor_ref 0.2195
_reflns_number_gt 9488
_reflns_number_total 13342
_reflns_threshold_expression >2sigma(I)
_cod_data_source_file om070053q-file001.cif
_cod_data_source_block CNBNO2Mest
_cod_database_code 4073075

loop_
_symmetry_equiv_pos_as_xyz
'x, y, z'
'-x, -y, -z'

loop_
_atom_site_label
_atom_site_type_symbol
_atom_site_fract_x
_atom_site_fract_y
_atom_site_fract_z
_atom_site_U_iso_or_equiv
_atom_site_adp_type
_atom_site_occupancy
_atom_site_symmetry_multiplicity
_atom_site_calc_flag
_atom_site_refinement_flags
Co1 Co 0.23698(3) 0.44846(4) 0.25733(3) 0.01829(13) Uani 1 1 d .
O1 O 0.40461(17) 0.4307(2) 0.34832(15) 0.0236(5) Uani 1 1 d .
H1O H 0.3335 0.3706 0.3381 0.035 Uiso 1 1 d .
O2 O 0.24825(18) 0.5994(2) 0.18313(15) 0.0248(5) Uani 1 1 d .
O3 O 0.06933(18) 0.4747(2) 0.17521(15) 0.0246(5) Uani 1 1 d .
H3O H 0.1347 0.5281 0.1764 0.037 Uiso 1 1 d .
O4 O 0.22556(17) 0.29718(19) 0.33094(15) 0.0226(5) Uani 1 1 d .
O5 O 0.25569(18) 0.56368(19) 0.37157(15) 0.0250(5) Uani 1 1 d .
O6 O 0.16897(19) 0.5431(2) 0.41039(16) 0.0301(6) Uani 1 1 d .
N1 N 0.3791(2) 0.4837(2) 0.30523(16) 0.0193(5) Uani 1 1 d .
N2 N 0.3033(2) 0.5655(2) 0.22602(17) 0.0208(5) Uani 1 1 d .
N3 N 0.0953(2) 0.4166(2) 0.21331(17) 0.0200(5) Uani 1 1 d .
N4 N 0.1704(2) 0.3304(2) 0.28749(17) 0.0199(5) Uani 1 1 d .
N5 N 0.2323(2) 0.3387(2) 0.13713(18) 0.0219(6) Uani 1 1 d .
N6 N 0.6345(3) 0.9253(3) 0.8345(2) 0.0459(9) Uani 1 1 d .
N7 N -0.1385(5) 0.6108(5) 0.1487(4) 0.0896(17) Uani 1 1 d .
N8 N 0.0785(7) 0.7745(8) 0.0965(6) 0.127(3) Uani 1 1 d .
C1 C 0.4512(2) 0.5659(3) 0.29873(19) 0.0195(6) Uani 1 1 d .
C2 C 0.5660(3) 0.6109(3) 0.3400(2) 0.0211(6) Uani 1 1 d .
C3 C 0.6066(3) 0.6662(3) 0.4349(2) 0.0252(7) Uani 1 1 d .
C4 C 0.7142(3) 0.7130(3) 0.4723(2) 0.0289(8) Uani 1 1 d .
H4 H 0.7418 0.7520 0.5364 0.035 Uiso 1 1 calc R
C5 C 0.7830(3) 0.7048(3) 0.4195(2) 0.0269(7) Uani 1 1 d .
C6 C 0.7416(2) 0.6458(3) 0.3261(2) 0.0221(6) Uani 1 1 d .
H6 H 0.7877 0.6374 0.2892 0.027 Uiso 1 1 calc R
C7 C 0.6343(3) 0.5988(3) 0.2854(2) 0.0207(6) Uani 1 1 d .
C8 C 0.5360(3) 0.6723(3) 0.4970(2) 0.0335(8) Uani 1 1 d .
H8A H 0.5230 0.6125 0.5155 0.050 Uiso 1 1 calc R
H8B H 0.4690 0.6629 0.4650 0.050 Uiso 1 1 calc R
H8C H 0.5703 0.7455 0.5507 0.050 Uiso 1 1 calc R
C9 C 0.8998(3) 0.7575(3) 0.4637(3) 0.0363(9) Uani 1 1 d .
H9A H 0.9294 0.8389 0.4847 0.054 Uiso 1 1 calc R
H9B H 0.9341 0.7258 0.4197 0.054 Uiso 1 1 calc R
H9C H 0.9116 0.7419 0.5154 0.054 Uiso 1 1 calc R
C10 C 0.5941(3) 0.5330(3) 0.1834(2) 0.0254(7) Uani 1 1 d .
H10A H 0.5920 0.5833 0.1573 0.038 Uiso 1 1 calc R
H10B H 0.5231 0.4729 0.1664 0.038 Uiso 1 1 calc R
H10C H 0.6411 0.5003 0.1603 0.038 Uiso 1 1 calc R
C11 C 0.4057(3) 0.6140(3) 0.2496(2) 0.0205(6) Uani 1 1 d .
C12 C 0.4672(2) 0.7079(3) 0.2305(2) 0.0207(6) Uani 1 1 d .
C13 C 0.5183(3) 0.8182(3) 0.3003(2) 0.0253(7) Uani 1 1 d .
C14 C 0.5746(3) 0.9047(3) 0.2804(2) 0.0277(7) Uani 1 1 d .
H14 H 0.6104 0.9792 0.3280 0.033 Uiso 1 1 calc R
C15 C 0.5803(3) 0.8857(3) 0.1925(2) 0.0271(7) Uani 1 1 d .
C16 C 0.5279(3) 0.7760(3) 0.1246(2) 0.0276(7) Uani 1 1 d .
H16 H 0.5317 0.7615 0.0646 0.033 Uiso 1 1 calc R
C17 C 0.4700(3) 0.6866(3) 0.1409(2) 0.0237(7) Uani 1 1 d .
C18 C 0.5089(4) 0.8434(3) 0.3948(3) 0.0421(10) Uani 1 1 d .
H18A H 0.5648 0.8368 0.4284 0.063 Uiso 1 1 calc R
H18B H 0.4401 0.7898 0.3921 0.063 Uiso 1 1 calc R
H18C H 0.5157 0.9199 0.4255 0.063 Uiso 1 1 calc R
C19 C 0.6399(3) 0.9811(3) 0.1717(3) 0.0362(9) Uani 1 1 d .
H19A H 0.6303 0.9524 0.1063 0.054 Uiso 1 1 calc R
H19B H 0.7150 1.0153 0.2029 0.054 Uiso 1 1 calc R
H19C H 0.6132 1.0377 0.1924 0.054 Uiso 1 1 calc R
C20 C 0.4079(3) 0.5718(3) 0.0631(2) 0.0306(8) Uani 1 1 d .
H20A H 0.3376 0.5626 0.0390 0.046 Uiso 1 1 calc R
H20B H 0.4014 0.5149 0.0841 0.046 Uiso 1 1 calc R
H20C H 0.4441 0.5627 0.0155 0.046 Uiso 1 1 calc R
C21 C 0.0226(2) 0.3331(3) 0.2177(2) 0.0200(6) Uani 1 1 d .
C22 C -0.0917(2) 0.2946(3) 0.1798(2) 0.0220(6) Uani 1 1 d .
C23 C -0.1399(3) 0.3637(3) 0.2181(2) 0.0235(7) Uani 1 1 d .
C24 C -0.2469(3) 0.3253(3) 0.1799(2) 0.0275(7) Uani 1 1 d .
H24 H -0.2804 0.3711 0.2064 0.033 Uiso 1 1 calc R
C25 C -0.3059(3) 0.2225(3) 0.1045(2) 0.0277(7) Uani 1 1 d .
C26 C -0.2554(3) 0.1567(3) 0.0662(2) 0.0266(7) Uani 1 1 d .
H26 H -0.2945 0.0868 0.0138 0.032 Uiso 1 1 calc R
C27 C -0.1494(3) 0.1907(3) 0.1026(2) 0.0229(7) Uani 1 1 d .
C28 C -0.0815(3) 0.4785(3) 0.2975(2) 0.0296(8) Uani 1 1 d .
H28A H -0.0714 0.5360 0.2765 0.044 Uiso 1 1 calc R
H28B H -0.0128 0.4879 0.3259 0.044 Uiso 1 1 calc R
H28C H -0.1224 0.4866 0.3417 0.044 Uiso 1 1 calc R
C29 C -0.4212(3) 0.1823(4) 0.0649(3) 0.0401(10) Uani 1 1 d .
H29A H -0.4624 0.1227 0.0800 0.060 Uiso 1 1 calc R
H29B H -0.4369 0.1529 -0.0011 0.060 Uiso 1 1 calc R
H29C H -0.4396 0.2450 0.0899 0.060 Uiso 1 1 calc R
C30 C -0.0993(3) 0.1172(3) 0.0555(2) 0.0299(8) Uani 1 1 d .
H30A H -0.0903 0.0765 0.0891 0.045 Uiso 1 1 calc R
H30B H -0.0304 0.1640 0.0527 0.045 Uiso 1 1 calc R
H30C H -0.1446 0.0633 -0.0061 0.045 Uiso 1 1 calc R
C31 C 0.0672(2) 0.2802(3) 0.2619(2) 0.0196(6) Uani 1 1 d .
C32 C 0.0048(2) 0.1821(3) 0.2764(2) 0.0208(6) Uani 1 1 d .
C33 C -0.0638(2) 0.1880(3) 0.3317(2) 0.0228(7) Uani 1 1 d .
C34 C -0.1197(3) 0.0944(3) 0.3439(2) 0.0274(7) Uani 1 1 d .
H34 H -0.1658 0.0985 0.3814 0.033 Uiso 1 1 calc R
C35 C -0.1104(3) -0.0053(3) 0.3029(3) 0.0317(8) Uani 1 1 d .
C36 C -0.0423(3) -0.0091(3) 0.2492(2) 0.0295(8) Uani 1 1 d .
H36 H -0.0351 -0.0766 0.2211 0.035 Uiso 1 1 calc R
C37 C 0.0164(3) 0.0823(3) 0.2349(2) 0.0249(7) Uani 1 1 d .
C38 C -0.0758(3) 0.2933(3) 0.3807(2) 0.0285(7) Uani 1 1 d .
H38A H -0.1430 0.2851 0.3501 0.043 Uiso 1 1 calc R
H38B H -0.0178 0.3571 0.3808 0.043 Uiso 1 1 calc R
H38C H -0.0744 0.3065 0.4433 0.043 Uiso 1 1 calc R
C39 C -0.1720(3) -0.1060(4) 0.3173(3) 0.0446(10) Uani 1 1 d .
H39A H -0.1621 -0.1705 0.2777 0.067 Uiso 1 1 calc R
H39B H -0.2469 -0.1238 0.3030 0.067 Uiso 1 1 calc R
H39C H -0.1469 -0.0889 0.3806 0.067 Uiso 1 1 calc R
C40 C 0.0889(3) 0.0702(3) 0.1768(3) 0.0324(8) Uani 1 1 d .
H40A H 0.1606 0.1023 0.2152 0.049 Uiso 1 1 calc R
H40B H 0.0880 0.1099 0.1402 0.049 Uiso 1 1 calc R
H40C H 0.0657 -0.0096 0.1367 0.049 Uiso 1 1 calc R
C41 C 0.1829(3) 0.3300(3) 0.0594(2) 0.0303(8) Uani 1 1 d .
H41 H 0.1475 0.3756 0.0626 0.036 Uiso 1 1 calc R
C42 C 0.1813(3) 0.2584(3) -0.0242(2) 0.0347(8) Uani 1 1 d .
H42 H 0.1453 0.2546 -0.0775 0.042 Uiso 1 1 calc R
C43 C 0.2326(3) 0.1915(3) -0.0304(2) 0.0330(8) Uani 1 1 d .
H43 H 0.2334 0.1420 -0.0876 0.040 Uiso 1 1 calc R
C44 C 0.2827(3) 0.1987(3) 0.0487(2) 0.0278(7) Uani 1 1 d .
H44 H 0.3178 0.1532 0.0466 0.033 Uiso 1 1 calc R
C45 C 0.2814(3) 0.2724(3) 0.1309(2) 0.0245(7) Uani 1 1 d .
H45 H 0.3162 0.2767 0.1849 0.029 Uiso 1 1 calc R
C46 C 0.1968(3) 0.5196(3) 0.4826(2) 0.0306(8) Uani 1 1 d .
H46A H 0.2089 0.4517 0.4575 0.037 Uiso 1 1 calc R
H46B H 0.1363 0.5017 0.5082 0.037 Uiso 1 1 calc R
C47 C 0.2923(3) 0.6122(3) 0.5580(2) 0.0259(7) Uani 1 1 d .
C48 C 0.3297(3) 0.7245(3) 0.5749(2) 0.0299(8) Uani 1 1 d .
H48 H 0.2949 0.7444 0.5369 0.036 Uiso 1 1 calc R
C49 C 0.4163(3) 0.8063(3) 0.6459(2) 0.0311(8) Uani 1 1 d .
H49 H 0.4414 0.8825 0.6569 0.037 Uiso 1 1 calc R
C50 C 0.4677(3) 0.7774(3) 0.7023(2) 0.0288(7) Uani 1 1 d .
C51 C 0.4311(3) 0.6662(3) 0.6858(2) 0.0290(7) Uani 1 1 d .
H51 H 0.4655 0.6461 0.7239 0.035 Uiso 1 1 calc R
C52 C 0.3442(3) 0.5848(3) 0.6138(2) 0.0268(7) Uani 1 1 d .
H52 H 0.3195 0.5084 0.6022 0.032 Uiso 1 1 calc R
C53 C 0.5609(3) 0.8616(3) 0.7757(3) 0.0347(8) Uani 1 1 d .
C54 C -0.1351(4) 0.5341(6) 0.0954(4) 0.0623(14) Uani 1 1 d .
C55 C -0.1326(4) 0.4348(6) 0.0281(4) 0.0761(19) Uani 1 1 d .
H55A H -0.1753 0.3689 0.0357 0.114 Uiso 1 1 calc R
H55B H -0.0598 0.4447 0.0359 0.114 Uiso 1 1 calc R
H55C H -0.1611 0.4238 -0.0327 0.114 Uiso 1 1 calc R
C56 C 0.1632(8) 0.8031(7) 0.1369(5) 0.091(2) Uani 1 1 d .
C57 C 0.2684(7) 0.8411(7) 0.1880(7) 0.125(3) Uani 1 1 d .
H57A H 0.3153 0.8449 0.1487 0.187 Uiso 1 1 calc R
H57B H 0.2698 0.7885 0.2117 0.187 Uiso 1 1 calc R
H57C H 0.2920 0.9158 0.2384 0.187 Uiso 1 1 calc R
C58 C 0.1129(6) 0.7515(5) 0.3209(5) 0.0781(18) Uani 1 1 d .
H58 H 0.0740 0.6752 0.2770 0.094 Uiso 1 1 calc R
C59 C 0.0786(6) 0.8326(6) 0.3227(5) 0.0835(19) Uani 1 1 d .
H59 H 0.0153 0.8115 0.2807 0.100 Uiso 1 1 calc R
C60 C 0.1391(6) 0.9450(6) 0.3873(5) 0.094(2) Uani 1 1 d .
H60 H 0.1199 1.0017 0.3867 0.113 Uiso 1 1 calc R
C61 C 0.2224(7) 0.9713(7) 0.4484(5) 0.097(2) Uani 1 1 d .
H61 H 0.2626 1.0470 0.4930 0.117 Uiso 1 1 calc R
C62 C 0.2532(7) 0.8884(7) 0.4488(6) 0.103(3) Uani 1 1 d .
H62 H 0.3104 0.9070 0.4960 0.124 Uiso 1 1 calc R
C63 C 0.2017(5) 0.7843(6) 0.3827(5) 0.081(2) Uani 1 1 d .
H63 H 0.2283 0.7314 0.3789 0.097 Uiso 1 1 calc R

loop_
_atom_site_aniso_label
_atom_site_aniso_U_11
_atom_site_aniso_U_22
_atom_site_aniso_U_33
_atom_site_aniso_U_23
_atom_site_aniso_U_13
_atom_site_aniso_U_12
Co1 0.0197(2) 0.0204(2) 0.0165(2) 0.00974(17) 0.00145(16) 0.01010(18)
O1 0.0223(11) 0.0275(13) 0.0269(12) 0.0190(10) 0.0021(9) 0.0111(10)
O2 0.0264(12) 0.0282(13) 0.0265(12) 0.0173(10) 0.0021(9) 0.0150(10)
O3 0.0246(12) 0.0264(13) 0.0284(12) 0.0175(10) 0.0018(9) 0.0129(10)
O4 0.0235(11) 0.0267(12) 0.0247(11) 0.0169(10) 0.0034(9) 0.0134(10)
O5 0.0277(12) 0.0233(12) 0.0186(11) 0.0081(10) 0.0024(9) 0.0082(10)
O6 0.0301(13) 0.0385(15) 0.0229(12) 0.0120(11) 0.0047(10) 0.0187(12)
N1 0.0245(13) 0.0225(14) 0.0153(12) 0.0106(11) 0.0034(10) 0.0132(12)
N2 0.0249(14) 0.0234(14) 0.0172(12) 0.0108(11) 0.0032(10) 0.0126(12)
N3 0.0205(13) 0.0224(14) 0.0189(12) 0.0092(11) 0.0013(10) 0.0126(12)
N4 0.0246(14) 0.0217(14) 0.0169(12) 0.0098(11) 0.0027(10) 0.0134(12)
N5 0.0219(13) 0.0237(14) 0.0215(13) 0.0113(12) 0.0049(11) 0.0107(12)
N6 0.046(2) 0.039(2) 0.0338(18) 0.0125(16) -0.0044(16) 0.0086(17)
N7 0.113(5) 0.088(4) 0.077(4) 0.049(3) 0.022(3) 0.043(4)
N8 0.143(7) 0.209(9) 0.142(7) 0.131(7) 0.088(6) 0.126(7)
C1 0.0220(15) 0.0213(16) 0.0143(13) 0.0077(12) 0.0027(12) 0.0096(13)
C2 0.0236(16) 0.0210(16) 0.0207(15) 0.0119(13) 0.0030(12) 0.0102(14)
C3 0.0303(18) 0.0257(17) 0.0189(15) 0.0124(14) 0.0024(13) 0.0104(15)
C4 0.0322(19) 0.0247(18) 0.0175(15) 0.0089(14) -0.0047(13) 0.0037(15)
C5 0.0227(17) 0.0241(17) 0.0305(17) 0.0169(15) -0.0022(14) 0.0044(14)
C6 0.0199(15) 0.0222(16) 0.0257(16) 0.0137(14) 0.0033(12) 0.0087(13)
C7 0.0232(16) 0.0188(16) 0.0208(15) 0.0104(13) 0.0012(12) 0.0096(13)
C8 0.036(2) 0.041(2) 0.0178(16) 0.0141(16) 0.0050(14) 0.0113(18)
C9 0.0233(18) 0.038(2) 0.035(2) 0.0165(18) -0.0072(15) 0.0049(16)
C10 0.0230(16) 0.0298(18) 0.0209(15) 0.0076(14) 0.0029(13) 0.0139(15)
C11 0.0254(16) 0.0243(17) 0.0152(14) 0.0096(13) 0.0052(12) 0.0136(14)
C12 0.0214(15) 0.0263(17) 0.0206(15) 0.0136(13) 0.0052(12) 0.0140(14)
C13 0.0325(18) 0.0261(18) 0.0242(16) 0.0131(14) 0.0106(14) 0.0174(15)
C14 0.0314(18) 0.0256(18) 0.0316(18) 0.0163(15) 0.0072(15) 0.0147(15)
C15 0.0218(16) 0.038(2) 0.0353(18) 0.0254(17) 0.0100(14) 0.0171(16)
C16 0.0294(18) 0.043(2) 0.0232(16) 0.0220(16) 0.0102(14) 0.0201(17)
C17 0.0233(16) 0.0305(18) 0.0239(16) 0.0161(14) 0.0055(13) 0.0148(15)
C18 0.074(3) 0.027(2) 0.0262(18) 0.0115(16) 0.022(2) 0.021(2)
C19 0.032(2) 0.041(2) 0.043(2) 0.0287(19) 0.0123(17) 0.0138(18)
C20 0.0340(19) 0.041(2) 0.0192(16) 0.0149(15) 0.0052(14) 0.0176(17)
C21 0.0225(16) 0.0213(16) 0.0157(14) 0.0076(12) 0.0028(12) 0.0105(13)
C22 0.0202(15) 0.0258(17) 0.0167(14) 0.0092(13) 0.0005(12) 0.0083(14)
C23 0.0235(16) 0.0261(17) 0.0216(15) 0.0109(14) 0.0012(13) 0.0126(14)
C24 0.0256(17) 0.035(2) 0.0281(17) 0.0168(16) 0.0067(14) 0.0172(16)
C25 0.0194(16) 0.039(2) 0.0248(16) 0.0191(16) 0.0006(13) 0.0088(15)
C26 0.0233(17) 0.0269(18) 0.0216(16) 0.0125(14) -0.0002(13) 0.0029(14)
C27 0.0252(16) 0.0253(17) 0.0189(15) 0.0130(13) 0.0054(12) 0.0090(14)
C28 0.0290(18) 0.0317(19) 0.0283(17) 0.0083(15) 0.0038(14) 0.0199(16)
C29 0.0241(18) 0.054(3) 0.040(2) 0.024(2) -0.0001(16) 0.0137(19)
C30 0.0335(19) 0.0249(18) 0.0237(17) 0.0069(14) 0.0024(14) 0.0108(16)
C31 0.0231(16) 0.0200(15) 0.0158(14) 0.0080(12) 0.0030(12) 0.0103(13)
C32 0.0221(16) 0.0211(16) 0.0186(14) 0.0099(13) -0.0004(12) 0.0095(13)
C33 0.0190(15) 0.0283(18) 0.0201(15) 0.0120(14) -0.0006(12) 0.0098(14)
C34 0.0183(16) 0.037(2) 0.0291(17) 0.0212(16) 0.0037(13) 0.0093(15)
C35 0.0236(17) 0.032(2) 0.038(2) 0.0218(17) -0.0017(15) 0.0064(15)
C36 0.0297(18) 0.0241(18) 0.0302(18) 0.0115(15) -0.0013(14) 0.0107(15)
C37 0.0273(17) 0.0239(17) 0.0214(15) 0.0102(14) 0.0016(13) 0.0105(15)
C38 0.0268(17) 0.034(2) 0.0245(16) 0.0123(15) 0.0066(14) 0.0140(16)
C39 0.038(2) 0.043(2) 0.063(3) 0.038(2) 0.013(2) 0.013(2)
C40 0.040(2) 0.0242(18) 0.0360(19) 0.0124(16) 0.0127(16) 0.0174(17)
C41 0.037(2) 0.033(2) 0.0231(16) 0.0123(15) 0.0016(14) 0.0190(17)
C42 0.045(2) 0.040(2) 0.0189(16) 0.0113(16) 0.0017(15) 0.0223(19)
C43 0.038(2) 0.032(2) 0.0216(16) 0.0063(15) 0.0068(15) 0.0143(17)
C44 0.0259(17) 0.0264(18) 0.0299(17) 0.0099(15) 0.0072(14) 0.0132(15)
C45 0.0229(16) 0.0267(18) 0.0265(16) 0.0154(14) 0.0038(13) 0.0107(14)
C46 0.0331(19) 0.032(2) 0.0219(16) 0.0116(15) 0.0078(14) 0.0096(16)
C47 0.0273(17) 0.0283(18) 0.0201(15) 0.0082(14) 0.0065(13) 0.0132(15)
C48 0.037(2) 0.0307(19) 0.0259(17) 0.0120(15) 0.0049(15) 0.0204(17)
C49 0.042(2) 0.0205(17) 0.0280(17) 0.0071(15) 0.0043(15) 0.0164(16)
C50 0.0313(18) 0.0282(19) 0.0227(16) 0.0075(14) 0.0062(14) 0.0133(16)
C51 0.0337(19) 0.034(2) 0.0257(17) 0.0155(15) 0.0080(14) 0.0190(17)
C52 0.0315(18) 0.0241(17) 0.0283(17) 0.0125(15) 0.0108(14) 0.0143(15)
C53 0.040(2) 0.032(2) 0.0282(18) 0.0124(16) 0.0056(17) 0.0139(18)
C54 0.052(3) 0.085(4) 0.054(3) 0.042(3) 0.004(3) 0.027(3)
C55 0.055(3) 0.131(6) 0.071(4) 0.073(4) 0.014(3) 0.041(4)
C56 0.127(7) 0.096(5) 0.097(5) 0.069(5) 0.039(5) 0.068(5)
C57 0.121(7) 0.088(6) 0.183(9) 0.093(7) 0.015(7) 0.037(5)
C58 0.093(5) 0.055(4) 0.079(4) 0.026(3) 0.029(4) 0.028(3)
C59 0.079(4) 0.081(5) 0.093(5) 0.035(4) 0.020(4) 0.043(4)
C60 0.104(5) 0.082(5) 0.070(4) -0.002(4) -0.005(4) 0.058(4)
C61 0.127(7) 0.080(5) 0.086(5) 0.025(4) 0.024(5) 0.061(5)
C62 0.114(6) 0.088(6) 0.108(6) 0.033(5) 0.006(5) 0.063(5)
C63 0.071(4) 0.088(5) 0.116(6) 0.072(5) 0.017(4) 0.042(4)

loop_
_atom_type_symbol
_atom_type_description
_atom_type_scat_dispersion_real
_atom_type_scat_dispersion_imag
_atom_type_scat_source
C C 0.0033 0.0016 'International Tables Vol C Tables 4.2.6.8 and 6.1.1.4'
H H 0.0000 0.0000 'International Tables Vol C Tables 4.2.6.8 and 6.1.1.4'
N N 0.0061 0.0033 'International Tables Vol C Tables 4.2.6.8 and 6.1.1.4'
O O 0.0106 0.0060 'International Tables Vol C Tables 4.2.6.8 and 6.1.1.4'
Co Co 0.3494 0.9721 'International Tables Vol C Tables 4.2.6.8 and 6.1.1.4'

loop_
_geom_angle_atom_site_label_1
_geom_angle_atom_site_label_2
_geom_angle_atom_site_label_3
_geom_angle
N4 Co1 N2 179.44(11)
N4 Co1 N3 81.24(11)
N2 Co1 N3 98.69(11)
N4 Co1 N1 98.71(11)
N2 Co1 N1 81.38(11)
N3 Co1 N1 178.11(11)
N4 Co1 O5 94.53(10)
N2 Co1 O5 86.02(11)
N3 Co1 O5 93.54(11)
N1 Co1 O5 84.58(10)
N4 Co1 N5 90.50(11)
N2 Co1 N5 88.95(11)
N3 Co1 N5 90.79(11)
N1 Co1 N5 91.09(11)
O5 Co1 N5 173.80(11)
N1 O1 H1O 101.3
N3 O3 H3O 105.3
N4 O4 H1O 100.8
O6 O5 Co1 116.43(17)
C46 O6 O5 107.5(2)
C1 N1 O1 121.0(3)
C1 N1 Co1 117.1(2)
O1 N1 Co1 121.8(2)
C11 N2 O2 120.8(3)
C11 N2 Co1 117.1(2)
O2 N2 Co1 122.0(2)
C21 N3 O3 120.4(3)
C21 N3 Co1 117.5(2)
O3 N3 Co1 122.0(2)
C31 N4 O4 121.1(3)
C31 N4 Co1 117.0(2)
O4 N4 Co1 121.9(2)
C41 N5 C45 117.5(3)
C41 N5 Co1 121.4(2)
C45 N5 Co1 121.1(2)
N1 C1 C11 112.2(3)
N1 C1 C2 123.8(3)
C11 C1 C2 123.9(3)
C7 C2 C3 119.6(3)
C7 C2 C1 120.8(3)
C3 C2 C1 119.6(3)
C4 C3 C2 119.0(3)
C4 C3 C8 119.0(3)
C2 C3 C8 122.0(3)
C3 C4 C5 122.1(3)
C3 C4 H4 118.9
C5 C4 H4 118.9
C4 C5 C6 118.4(3)
C4 C5 C9 120.1(3)
C6 C5 C9 121.5(3)
C5 C6 C7 121.5(3)
C5 C6 H6 119.2
C7 C6 H6 119.2
C6 C7 C2 119.3(3)
C6 C7 C10 118.8(3)
C2 C7 C10 121.9(3)
C3 C8 H8A 109.5
C3 C8 H8B 109.5
H8A C8 H8B 109.5
C3 C8 H8C 109.5
H8A C8 H8C 109.5
H8B C8 H8C 109.5
C5 C9 H9A 109.5
C5 C9 H9B 109.5
H9A C9 H9B 109.5
C5 C9 H9C 109.5
H9A C9 H9C 109.5
H9B C9 H9C 109.5
C7 C10 H10A 109.5
C7 C10 H10B 109.5
H10A C10 H10B 109.5
C7 C10 H10C 109.5
H10A C10 H10C 109.5
H10B C10 H10C 109.5
N2 C11 C12 122.5(3)
N2 C11 C1 112.2(3)
C12 C11 C1 125.3(3)
C13 C12 C17 120.1(3)
C13 C12 C11 120.2(3)
C17 C12 C11 119.6(3)
C14 C13 C12 119.0(3)
C14 C13 C18 120.3(3)
C12 C13 C18 120.7(3)
C13 C14 C15 122.0(3)
C13 C14 H14 119.0
C15 C14 H14 119.0
C16 C15 C14 117.6(3)
C16 C15 C19 121.0(3)
C14 C15 C19 121.3(3)
C15 C16 C17 122.6(3)
C15 C16 H16 118.7
C17 C16 H16 118.7
C16 C17 C12 118.5(3)
C16 C17 C20 119.7(3)
C12 C17 C20 121.7(3)
C13 C18 H18A 109.5
C13 C18 H18B 109.5
H18A C18 H18B 109.5
C13 C18 H18C 109.5
H18A C18 H18C 109.5
H18B C18 H18C 109.5
C15 C19 H19A 109.5
C15 C19 H19B 109.5
H19A C19 H19B 109.5
C15 C19 H19C 109.5
H19A C19 H19C 109.5
H19B C19 H19C 109.5
C17 C20 H20A 109.5
C17 C20 H20B 109.5
H20A C20 H20B 109.5
C17 C20 H20C 109.5
H20A C20 H20C 109.5
H20B C20 H20C 109.5
N3 C21 C31 112.1(3)
N3 C21 C22 122.7(3)
C31 C21 C22 125.1(3)
C23 C22 C27 120.4(3)
C23 C22 C21 120.2(3)
C27 C22 C21 119.3(3)
C24 C23 C22 118.6(3)
C24 C23 C28 118.2(3)
C22 C23 C28 123.2(3)
C25 C24 C23 122.0(3)
C25 C24 H24 119.0
C23 C24 H24 119.0
C24 C25 C26 118.3(3)
C24 C25 C29 121.2(3)
C26 C25 C29 120.5(3)
C27 C26 C25 121.7(3)
C27 C26 H26 119.2
C25 C26 H26 119.2
C26 C27 C22 119.0(3)
C26 C27 C30 118.7(3)
C22 C27 C30 122.3(3)
C23 C28 H28A 109.5
C23 C28 H28B 109.5
H28A C28 H28B 109.5
C23 C28 H28C 109.5
H28A C28 H28C 109.5
H28B C28 H28C 109.5
C25 C29 H29A 109.5
C25 C29 H29B 109.5
H29A C29 H29B 109.5
C25 C29 H29C 109.5
H29A C29 H29C 109.5
H29B C29 H29C 109.5
C27 C30 H30A 109.5
C27 C30 H30B 109.5
H30A C30 H30B 109.5
C27 C30 H30C 109.5
H30A C30 H30C 109.5
H30B C30 H30C 109.5
N4 C31 C21 112.0(3)
N4 C31 C32 122.7(3)
C21 C31 C32 125.3(3)
C33 C32 C37 120.0(3)
C33 C32 C31 121.1(3)
C37 C32 C31 118.9(3)
C34 C33 C32 119.0(3)
C34 C33 C38 118.7(3)
C32 C33 C38 122.3(3)
C33 C34 C35 122.1(3)
C33 C34 H34 119.0
C35 C34 H34 119.0
C36 C35 C34 118.0(3)
C36 C35 C39 120.9(4)
C34 C35 C39 121.1(4)
C35 C36 C37 122.5(3)
C35 C36 H36 118.8
C37 C36 H36 118.8
C36 C37 C32 118.5(3)
C36 C37 C40 118.3(3)
C32 C37 C40 123.2(3)
C33 C38 H38A 109.5
C33 C38 H38B 109.5
H38A C38 H38B 109.5
C33 C38 H38C 109.5
H38A C38 H38C 109.5
H38B C38 H38C 109.5
C35 C39 H39A 109.5
C35 C39 H39B 109.5
H39A C39 H39B 109.5
C35 C39 H39C 109.5
H39A C39 H39C 109.5
H39B C39 H39C 109.5
C37 C40 H40A 109.5
C37 C40 H40B 109.5
H40A C40 H40B 109.5
C37 C40 H40C 109.5
H40A C40 H40C 109.5
H40B C40 H40C 109.5
N5 C41 C42 122.9(3)
N5 C41 H41 118.5
C42 C41 H41 118.5
C41 C42 C43 119.5(3)
C41 C42 H42 120.3
C43 C42 H42 120.3
C44 C43 C42 118.2(3)
C44 C43 H43 120.9
C42 C43 H43 120.9
C45 C44 C43 119.7(3)
C45 C44 H44 120.2
C43 C44 H44 120.2
N5 C45 C44 122.2(3)
N5 C45 H45 118.9
C44 C45 H45 118.9
O6 C46 C47 115.4(3)
O6 C46 H46A 108.4
C47 C46 H46A 108.4
O6 C46 H46B 108.4
C47 C46 H46B 108.4
H46A C46 H46B 107.5
C52 C47 C48 119.0(3)
C52 C47 C46 118.2(3)
C48 C47 C46 122.8(3)
C49 C48 C47 120.5(3)
C49 C48 H48 119.8
C47 C48 H48 119.8
C48 C49 C50 120.0(3)
C48 C49 H49 120.0
C50 C49 H49 120.0
C51 C50 C49 119.9(3)
C51 C50 C53 119.2(3)
C49 C50 C53 120.9(3)
C52 C51 C50 119.4(3)
C52 C51 H51 120.3
C50 C51 H51 120.3
C51 C52 C47 121.3(3)
C51 C52 H52 119.4
C47 C52 H52 119.4
N6 C53 C50 177.6(4)
N7 C54 C55 178.7(7)
C54 C55 H55A 109.5
C54 C55 H55B 109.5
H55A C55 H55B 109.5
C54 C55 H55C 109.5
H55A C55 H55C 109.5
H55B C55 H55C 109.5
N8 C56 C57 178.8(10)
C56 C57 H57A 109.5
C56 C57 H57B 109.5
H57A C57 H57B 109.5
C56 C57 H57C 109.5
H57A C57 H57C 109.5
H57B C57 H57C 109.5
C63 C58 C59 118.6(6)
C63 C58 H58 120.7
C59 C58 H58 120.7
C60 C59 C58 119.1(7)
C60 C59 H59 120.4
C58 C59 H59 120.4
C61 C60 C59 119.5(7)
C61 C60 H60 120.2
C59 C60 H60 120.2
C60 C61 C62 120.9(8)
C60 C61 H61 119.6
C62 C61 H61 119.6
C63 C62 C61 119.4(7)
C63 C62 H62 120.3
C61 C62 H62 120.3
C62 C63 C58 122.0(7)
C62 C63 H63 119.0
C58 C63 H63 119.0

loop_
_geom_bond_atom_site_label_1
_geom_bond_atom_site_label_2
_geom_bond_distance
Co1 N4 1.891(3)
Co1 N2 1.891(3)
Co1 N3 1.892(3)
Co1 N1 1.896(3)
Co1 O5 1.896(2)
Co1 N5 1.995(3)
O1 N1 1.337(3)
O1 H1O 1.0035
O2 N2 1.338(3)
O3 N3 1.345(3)
O3 H3O 0.9549
O4 N4 1.336(3)
O4 H1O 1.4685
O5 O6 1.435(3)
O6 C46 1.421(4)
N1 C1 1.296(4)
N2 C11 1.300(4)
N3 C21 1.296(4)
N4 C31 1.311(4)
N5 C41 1.347(4)
N5 C45 1.353(4)
N6 C53 1.140(5)
N7 C54 1.142(8)
N8 C56 1.155(10)
C1 C11 1.488(4)
C1 C2 1.489(4)
C2 C7 1.406(4)
C2 C3 1.407(4)
C3 C4 1.384(5)
C3 C8 1.511(5)
C4 C5 1.384(5)
C4 H4 0.9500
C5 C6 1.388(5)
C5 C9 1.510(5)
C6 C7 1.389(4)
C6 H6 0.9500
C7 C10 1.512(4)
C8 H8A 0.9800
C8 H8B 0.9800
C8 H8C 0.9800
C9 H9A 0.9800
C9 H9B 0.9800
C9 H9C 0.9800
C10 H10A 0.9800
C10 H10B 0.9800
C10 H10C 0.9800
C11 C12 1.481(4)
C12 C13 1.403(5)
C12 C17 1.411(4)
C13 C14 1.386(5)
C13 C18 1.504(5)
C14 C15 1.397(5)
C14 H14 0.9500
C15 C16 1.387(5)
C15 C19 1.508(5)
C16 C17 1.387(5)
C16 H16 0.9500
C17 C20 1.499(5)
C18 H18A 0.9800
C18 H18B 0.9800
C18 H18C 0.9800
C19 H19A 0.9800
C19 H19B 0.9800
C19 H19C 0.9800
C20 H20A 0.9800
C20 H20B 0.9800
C20 H20C 0.9800
C21 C31 1.484(4)
C21 C22 1.488(4)
C22 C23 1.401(5)
C22 C27 1.407(5)
C23 C24 1.395(4)
C23 C28 1.506(5)
C24 C25 1.387(5)
C24 H24 0.9500
C25 C26 1.394(5)
C25 C29 1.503(5)
C26 C27 1.388(5)
C26 H26 0.9500
C27 C30 1.506(5)
C28 H28A 0.9800
C28 H28B 0.9800
C28 H28C 0.9800
C29 H29A 0.9800
C29 H29B 0.9800
C29 H29C 0.9800
C30 H30A 0.9800
C30 H30B 0.9800
C30 H30C 0.9800
C31 C32 1.484(4)
C32 C33 1.409(4)
C32 C37 1.413(5)
C33 C34 1.388(5)
C33 C38 1.502(5)
C34 C35 1.394(5)
C34 H34 0.9500
C35 C36 1.382(5)
C35 C39 1.511(5)
C36 C37 1.394(5)
C36 H36 0.9500
C37 C40 1.493(5)
C38 H38A 0.9800
C38 H38B 0.9800
C38 H38C 0.9800
C39 H39A 0.9800
C39 H39B 0.9800
C39 H39C 0.9800
C40 H40A 0.9800
C40 H40B 0.9800
C40 H40C 0.9800
C41 C42 1.370(5)
C41 H41 0.9500
C42 C43 1.385(5)
C42 H42 0.9500
C43 C44 1.380(5)
C43 H43 0.9500
C44 C45 1.379(5)
C44 H44 0.9500
C45 H45 0.9500
C46 C47 1.499(5)
C46 H46A 0.9900
C46 H46B 0.9900
C47 C52 1.384(5)
C47 C48 1.397(5)
C48 C49 1.371(5)
C48 H48 0.9500
C49 C50 1.403(5)
C49 H49 0.9500
C50 C51 1.385(5)
C50 C53 1.443(5)
C51 C52 1.381(5)
C51 H51 0.9500
C52 H52 0.9500
C54 C55 1.453(9)
C55 H55A 0.9800
C55 H55B 0.9800
C55 H55C 0.9800
C56 C57 1.432(11)
C57 H57A 0.9800
C57 H57B 0.9800
C57 H57C 0.9800
C58 C63 1.345(9)
C58 C59 1.410(9)
C58 H58 0.9500
C59 C60 1.404(9)
C59 H59 0.9500
C60 C61 1.311(9)
C60 H60 0.9500
C61 C62 1.412(10)
C61 H61 0.9500
C62 C63 1.326(10)
C62 H62 0.9500
C63 H63 0.9500

loop_
_geom_torsion_atom_site_label_1
_geom_torsion_atom_site_label_2
_geom_torsion_atom_site_label_3
_geom_torsion_atom_site_label_4
_geom_torsion
N4 Co1 O5 O6 -41.71(19)
N2 Co1 O5 O6 138.25(19)
N3 Co1 O5 O6 39.77(19)
N1 Co1 O5 O6 -140.05(19)
Co1 O5 O6 C46 106.2(2)
N4 Co1 N1 C1 -178.6(2)
N2 Co1 N1 C1 2.0(2)
O5 Co1 N1 C1 -84.8(2)
N5 Co1 N1 C1 90.7(2)
N4 Co1 N1 O1 -2.2(2)
N2 Co1 N1 O1 178.4(2)
O5 Co1 N1 O1 91.6(2)
N5 Co1 N1 O1 -92.9(2)
N3 Co1 N2 C11 177.3(2)
N1 Co1 N2 C11 -0.8(2)
O5 Co1 N2 C11 84.3(2)
N5 Co1 N2 C11 -92.1(2)
N3 Co1 N2 O2 -1.3(2)
N1 Co1 N2 O2 -179.4(2)
O5 Co1 N2 O2 -94.3(2)
N5 Co1 N2 O2 89.3(2)
N4 Co1 N3 C21 -3.5(2)
N2 Co1 N3 C21 175.9(2)
O5 Co1 N3 C21 -97.6(2)
N5 Co1 N3 C21 86.9(2)
N4 Co1 N3 O3 179.2(2)
N2 Co1 N3 O3 -1.4(2)
O5 Co1 N3 O3 85.1(2)
N5 Co1 N3 O3 -90.4(2)
N3 Co1 N4 C31 3.9(2)
N1 Co1 N4 C31 -178.0(2)
O5 Co1 N4 C31 96.8(2)
N5 Co1 N4 C31 -86.8(2)
N3 Co1 N4 O4 -177.7(2)
N1 Co1 N4 O4 0.4(2)
O5 Co1 N4 O4 -84.8(2)
N5 Co1 N4 O4 91.5(2)
N4 Co1 N5 C41 121.6(3)
N2 Co1 N5 C41 -58.4(3)
N3 Co1 N5 C41 40.3(3)
N1 Co1 N5 C41 -139.7(3)
N4 Co1 N5 C45 -60.4(3)
N2 Co1 N5 C45 119.7(3)
N3 Co1 N5 C45 -141.6(3)
N1 Co1 N5 C45 38.3(3)
O1 N1 C1 C11 -179.0(2)
Co1 N1 C1 C11 -2.6(3)
O1 N1 C1 C2 -2.1(5)
Co1 N1 C1 C2 174.3(2)
N1 C1 C2 C7 113.4(4)
C11 C1 C2 C7 -70.1(4)
N1 C1 C2 C3 -66.6(4)
C11 C1 C2 C3 109.9(3)
C7 C2 C3 C4 3.5(5)
C1 C2 C3 C4 -176.5(3)
C7 C2 C3 C8 -174.2(3)
C1 C2 C3 C8 5.8(5)
C2 C3 C4 C5 -1.6(5)
C8 C3 C4 C5 176.2(3)
C3 C4 C5 C6 -1.1(5)
C3 C4 C5 C9 179.9(3)
C4 C5 C6 C7 2.1(5)
C9 C5 C6 C7 -179.0(3)
C5 C6 C7 C2 -0.2(5)
C5 C6 C7 C10 -178.4(3)
C3 C2 C7 C6 -2.6(5)
C1 C2 C7 C6 177.4(3)
C3 C2 C7 C10 175.5(3)
C1 C2 C7 C10 -4.5(5)
O2 N2 C11 C12 -0.4(4)
Co1 N2 C11 C12 -179.0(2)
O2 N2 C11 C1 178.3(2)
Co1 N2 C11 C1 -0.3(3)
N1 C1 C11 N2 1.8(4)
C2 C1 C11 N2 -175.0(3)
N1 C1 C11 C12 -179.5(3)
C2 C1 C11 C12 3.7(5)
N2 C11 C12 C13 105.2(4)
C1 C11 C12 C13 -73.4(4)
N2 C11 C12 C17 -71.8(4)
C1 C11 C12 C17 109.6(3)
C17 C12 C13 C14 -2.5(5)
C11 C12 C13 C14 -179.4(3)
C17 C12 C13 C18 175.2(3)
C11 C12 C13 C18 -1.8(5)
C12 C13 C14 C15 1.3(5)
C18 C13 C14 C15 -176.4(3)
C13 C14 C15 C16 -0.4(5)
C13 C14 C15 C19 178.6(3)
C14 C15 C16 C17 0.8(5)
C19 C15 C16 C17 -178.3(3)
C15 C16 C17 C12 -2.0(5)
C15 C16 C17 C20 174.9(3)
C13 C12 C17 C16 2.8(5)
C11 C12 C17 C16 179.8(3)
C13 C12 C17 C20 -174.0(3)
C11 C12 C17 C20 3.0(5)
O3 N3 C21 C31 179.9(2)
Co1 N3 C21 C31 2.5(3)
O3 N3 C21 C22 1.6(4)
Co1 N3 C21 C22 -175.7(2)
N3 C21 C22 C23 -66.8(4)
C31 C21 C22 C23 115.1(4)
N3 C21 C22 C27 110.1(4)
C31 C21 C22 C27 -68.0(4)
C27 C22 C23 C24 2.3(5)
C21 C22 C23 C24 179.2(3)
C27 C22 C23 C28 -176.5(3)
C21 C22 C23 C28 0.3(5)
C22 C23 C24 C25 -1.4(5)
C28 C23 C24 C25 177.5(3)
C23 C24 C25 C26 -0.4(5)
C23 C24 C25 C29 179.5(3)
C24 C25 C26 C27 1.3(5)
C29 C25 C26 C27 -178.6(3)
C25 C26 C27 C22 -0.4(5)
C25 C26 C27 C30 -177.8(3)
C23 C22 C27 C26 -1.4(5)
C21 C22 C27 C26 -178.3(3)
C23 C22 C27 C30 175.8(3)
C21 C22 C27 C30 -1.1(5)
O4 N4 C31 C21 178.1(2)
Co1 N4 C31 C21 -3.5(3)
O4 N4 C31 C32 -1.9(4)
Co1 N4 C31 C32 176.5(2)
N3 C21 C31 N4 0.6(4)
C22 C21 C31 N4 178.8(3)
N3 C21 C31 C32 -179.4(3)
C22 C21 C31 C32 -1.1(5)
N4 C31 C32 C33 117.3(3)
C21 C31 C32 C33 -62.7(4)
N4 C31 C32 C37 -61.7(4)
C21 C31 C32 C37 118.3(3)
C37 C32 C33 C34 -0.5(4)
C31 C32 C33 C34 -179.4(3)
C37 C32 C33 C38 177.3(3)
C31 C32 C33 C38 -1.7(4)
C32 C33 C34 C35 -0.2(5)
C38 C33 C34 C35 -178.1(3)
C33 C34 C35 C36 0.5(5)
C33 C34 C35 C39 179.9(3)
C34 C35 C36 C37 -0.2(5)
C39 C35 C36 C37 -179.5(3)
C35 C36 C37 C32 -0.5(5)
C35 C36 C37 C40 179.2(3)
C33 C32 C37 C36 0.8(5)
C31 C32 C37 C36 179.8(3)
C33 C32 C37 C40 -178.9(3)
C31 C32 C37 C40 0.1(5)
C45 N5 C41 C42 -0.5(5)
Co1 N5 C41 C42 177.6(3)
N5 C41 C42 C43 -0.2(6)
C41 C42 C43 C44 0.9(6)
C42 C43 C44 C45 -0.8(6)
C41 N5 C45 C44 0.5(5)
Co1 N5 C45 C44 -177.6(3)
C43 C44 C45 N5 0.1(5)
O5 O6 C46 C47 60.8(4)
O6 C46 C47 C52 -158.9(3)
O6 C46 C47 C48 22.1(5)
C52 C47 C48 C49 -0.2(5)
C46 C47 C48 C49 178.7(3)
C47 C48 C49 C50 -0.2(5)
C48 C49 C50 C51 0.2(5)
C48 C49 C50 C53 178.1(4)
C49 C50 C51 C52 0.1(5)
C53 C50 C51 C52 -177.8(3)
C50 C51 C52 C47 -0.5(5)
C48 C47 C52 C51 0.6(5)
C46 C47 C52 C51 -178.4(3)
C63 C58 C59 C60 1.4(11)
C58 C59 C60 C61 -4.5(12)
C59 C60 C61 C62 1.4(13)
C60 C61 C62 C63 4.9(14)
C61 C62 C63 C58 -8.2(13)
C59 C58 C63 C62 5.0(11)
